data_7229255
loop_
_publ_author_name
'Hatakeyama, Makoto'
'Sakamoto, Yuki'
'Ogata, Koji'
'Sumida, Yuto'
'Sumida, Tomoe'
'Hosoya, Takamitsu'
'Nakamura, Shinichiro'

_publ_section_title
;
 A study on an unusual SN2 mechanism in the methylation of benzyne through
 nickel-complexation
;
_journal_name_full 'Phys. Chem. Chem. Phys.'
_journal_paper_doi 10.1039/C7CP04739H
_journal_year 2017
_chemical_formula_moiety 'C34 H57 Cl2 I Ni P2'
_chemical_formula_sum 'C34 H57 Cl2 I Ni P2'
_chemical_formula_weight 784.28
_chemical_name_systematic 'o-toryl nickel(dcpe)I complex'
_space_group_crystal_system monoclinic
_space_group_IT_number 14
_space_group_name_Hall '-P 2ybc'
_space_group_name_H-M_alt 'P 1 21/c 1'
_symmetry_space_group_name_Hall '-P 2ybc'
_symmetry_space_group_name_H-M 'P 1 21/c 1'
_atom_sites_solution_hydrogens geom
_atom_sites_solution_primary direct
_atom_sites_solution_secondary difmap
_audit_block_doi 10.5517/ccdc.csd.cc1p9707
_audit_update_record
;
2017-06-23 deposited with the CCDC.
2017-09-08 downloaded from the CCDC.
;
_cell_angle_alpha 90.0000
_cell_angle_beta 101.264(4)
_cell_angle_gamma 90.0000
_cell_formula_units_Z 4
_cell_length_a 12.0708(9)
_cell_length_b 18.5658(14)
_cell_length_c 16.5122(12)
_cell_measurement_reflns_used 36067
_cell_measurement_temperature 173
_cell_measurement_theta_max 27.50
_cell_measurement_theta_min 1.70
_cell_volume 3629.2(5)
_computing_cell_refinement 'CrystalClear-SM Expert 2.1 b32'
_computing_data_collection 'CrystalClear-SM Expert 2.1 b32 (Rigaku, 2014)'
_computing_data_reduction 'CrystalClear-SM Expert 2.1 b32'
_computing_molecular_graphics 'CrystalStructure 4.2.4'
_computing_publication_material 'CrystalStructure 4.2.4 (Rigaku, 2016)'
_computing_structure_refinement 'SHELXL Version 2014/7 (Sheldrick, 2008)'
_computing_structure_solution 'SHELXT Version 2014/4 (Sheldrick, 2014)'
_diffrn_ambient_temperature 173
_diffrn_detector_area_resol_mean 13.653
_diffrn_measured_fraction_theta_full 0.999
_diffrn_measured_fraction_theta_max 0.998
_diffrn_measurement_device_type 'Rigaku XtaLAB mini'
_diffrn_measurement_method \w
_diffrn_radiation_type 'Mo K\a'
_diffrn_radiation_wavelength 0.71075
_diffrn_reflns_av_R_equivalents 0.0583
_diffrn_reflns_Laue_measured_fraction_full 0.999
_diffrn_reflns_Laue_measured_fraction_max 0.998
_diffrn_reflns_limit_h_max 15
_diffrn_reflns_limit_h_min -15
_diffrn_reflns_limit_k_max 24
_diffrn_reflns_limit_k_min -24
_diffrn_reflns_limit_l_max 21
_diffrn_reflns_limit_l_min -21
_diffrn_reflns_number 38168
_diffrn_reflns_point_group_measured_fraction_full 0.999
_diffrn_reflns_point_group_measured_fraction_max 0.998
_diffrn_reflns_theta_full 25.242
_diffrn_reflns_theta_max 27.508
_diffrn_reflns_theta_min 2.213
_diffrn_standards_number 0
_exptl_absorpt_coefficient_mu 1.643
_exptl_absorpt_correction_T_max 0.921
_exptl_absorpt_correction_T_min 0.676
_exptl_absorpt_correction_type multi-scan
_exptl_absorpt_process_details 'REQAB (Rigaku, 1998)'
_exptl_crystal_colour orange
_exptl_crystal_density_diffrn 1.435
_exptl_crystal_density_method 'not measured'
_exptl_crystal_description block
_exptl_crystal_F_000 1624.00
_exptl_crystal_size_max 0.440
_exptl_crystal_size_mid 0.130
_exptl_crystal_size_min 0.050
_refine_diff_density_max 0.47
_refine_diff_density_min -0.64
_refine_ls_extinction_method none
_refine_ls_goodness_of_fit_ref 1.004
_refine_ls_hydrogen_treatment constr
_refine_ls_number_parameters 390
_refine_ls_number_reflns 8323
_refine_ls_number_restraints 3
_refine_ls_R_factor_all 0.0465
_refine_ls_R_factor_gt 0.0301
_refine_ls_shift/su_max 0.001
_refine_ls_structure_factor_coef Fsqd
_refine_ls_weighting_details 'w = 1/[\s^2^(Fo^2^)+(0.0302P)^2^+1.8490P] where P=(Fo^2^+2Fc^2^)/3'
_refine_ls_weighting_scheme calc
_refine_ls_wR_factor_gt 0.0648
_refine_ls_wR_factor_ref 0.0704
_reflns_Friedel_coverage 0.000
_reflns_number_gt 6624
_reflns_number_total 8323
_reflns_threshold_expression F^2^>2.0\s(F^2^)
_cod_data_source_file c7cp04739h2.cif
_cod_data_source_block SX422
_cod_database_code 7229255

loop_
_space_group_symop_id
_space_group_symop_operation_xyz
1 +X,+Y,+Z
2 -X,1/2+Y,1/2-Z
3 -X,-Y,-Z
4 +X,-1/2-Y,-1/2+Z

loop_
_atom_site_label
_atom_site_type_symbol
_atom_site_fract_x
_atom_site_fract_y
_atom_site_fract_z
_atom_site_U_iso_or_equiv
_atom_site_adp_type
_atom_site_occupancy
_atom_site_site_symmetry_order
_atom_site_calc_flag
_atom_site_refinement_flags_posn
_atom_site_refinement_flags_adp
_atom_site_refinement_flags_occupancy
_atom_site_disorder_assembly
_atom_site_disorder_group
I1 I 0.82175(2) 0.22867(2) 0.84510(2) 0.02579(5) Uani 1 1 d . . . . .
Ni2 Ni 0.68063(2) 0.28856(2) 0.73002(2) 0.01533(7) Uani 1 1 d . . . . .
P3 P 0.53792(5) 0.31875(3) 0.63610(4) 0.01532(12) Uani 1 1 d . . . . .
P4 P 0.76618(5) 0.24902(3) 0.62985(4) 0.01596(12) Uani 1 1 d . . . . .
C1A C 0.3861(2) 0.42768(13) 0.67707(16) 0.0231(5) Uani 1 1 d . . . . .
H1A H 0.3288 0.3904 0.6706 0.028 Uiso 1 1 calc R U . . .
H1B H 0.4227 0.4296 0.7348 0.028 Uiso 1 1 calc R U . . .
C2B C 0.4603(2) 0.34691(14) 0.89259(15) 0.0252(5) Uani 1 1 d . . . . .
H2 H 0.3959 0.3283 0.9080 0.030 Uiso 1 1 calc R U . . .
C3C C 0.5128(2) 0.30912(13) 0.83757(14) 0.0204(5) Uani 1 1 d . . . . .
H3 H 0.4834 0.2648 0.8178 0.025 Uiso 1 1 calc R U . . .
C4D C 0.6018(2) 0.43787(14) 0.90222(15) 0.0253(5) Uani 1 1 d . . . . .
H4 H 0.6330 0.4809 0.9250 0.030 Uiso 1 1 calc R U . . .
C5E C 0.6080(2) 0.33566(13) 0.81115(14) 0.0184(5) Uani 1 1 d . . . . .
C7 C 0.6546(2) 0.40057(13) 0.84636(15) 0.0205(5) Uani 1 1 d . . . . .
C8 C 0.5638(2) 0.46916(13) 0.63383(16) 0.0228(5) Uani 1 1 d . . . . .
H8A H 0.6042 0.4702 0.6907 0.027 Uiso 1 1 calc R U . . .
H8B H 0.6178 0.4586 0.5990 0.027 Uiso 1 1 calc R U . . .
C9 C 0.4739(2) 0.40986(12) 0.62358(14) 0.0175(5) Uani 1 1 d . . . . .
H9 H 0.4335 0.4127 0.5661 0.021 Uiso 1 1 calc R U . . .
C10F C 0.3193(2) 0.26394(14) 0.56500(16) 0.0237(5) Uani 1 1 d . . . . .
H10A H 0.3458 0.2515 0.5150 0.028 Uiso 1 1 calc R U . . .
H10B H 0.2921 0.3132 0.5597 0.028 Uiso 1 1 calc R U . . .
C10 C 0.8336(2) 0.38261(14) 0.57306(18) 0.0290(6) Uani 1 1 d . . . . .
H10C H 0.7978 0.4064 0.6135 0.035 Uiso 1 1 calc R U . . .
H10D H 0.7769 0.3759 0.5232 0.035 Uiso 1 1 calc R U . . .
C11G C 0.5106(2) 0.54288(13) 0.61072(18) 0.0278(6) Uani 1 1 d . . . . .
H11A H 0.5687 0.5797 0.6215 0.033 Uiso 1 1 calc R U . . .
H11B H 0.4781 0.5437 0.5521 0.033 Uiso 1 1 calc R U . . .
C11 C 0.9285(3) 0.43018(16) 0.55394(19) 0.0368(7) Uani 1 1 d . . . . .
H11C H 0.9598 0.4084 0.5099 0.044 Uiso 1 1 calc R U . . .
H11D H 0.8982 0.4769 0.5350 0.044 Uiso 1 1 calc R U . . .
C12H C 0.3313(2) 0.50051(14) 0.65034(17) 0.0275(6) Uani 1 1 d . . . . .
H12A H 0.2924 0.4977 0.5932 0.033 Uiso 1 1 calc R U . . .
H12B H 0.2759 0.5117 0.6838 0.033 Uiso 1 1 calc R U . . .
C12 C 0.9750(2) 0.31799(15) 0.68068(19) 0.0321(6) Uani 1 1 d . . . . .
H12C H 1.0070 0.2710 0.6970 0.038 Uiso 1 1 calc R U . . .
H12D H 0.9456 0.3376 0.7267 0.038 Uiso 1 1 calc R U . . .
C13I C 0.5039(2) 0.41193(14) 0.92419(16) 0.0294(6) Uani 1 1 d . . . . .
H13 H 0.4683 0.4381 0.9598 0.035 Uiso 1 1 calc R U . . .
C14J C 0.4171(2) 0.25819(12) 0.63899(14) 0.0182(5) Uani 1 1 d . . . . .
H14 H 0.3869 0.2720 0.6877 0.022 Uiso 1 1 calc R U . . .
C14 C 1.0678(2) 0.36755(16) 0.6616(2) 0.0417(8) Uani 1 1 d . . . . .
H14A H 1.1244 0.3747 0.7114 0.050 Uiso 1 1 calc R U . . .
H14B H 1.1042 0.3448 0.6209 0.050 Uiso 1 1 calc R U . . .
C15K C 0.6614(2) 0.24650(12) 0.53288(14) 0.0185(5) Uani 1 1 d . . . . .
H15A H 0.6989 0.2536 0.4866 0.022 Uiso 1 1 calc R U . . .
H15B H 0.6249 0.1997 0.5267 0.022 Uiso 1 1 calc R U . . .
C16L C 0.8320(2) 0.15881(12) 0.63772(15) 0.0189(5) Uani 1 1 d . . . . .
H16 H 0.8913 0.1591 0.6876 0.023 Uiso 1 1 calc R U . . .
C17M C 0.4571(2) 0.17974(12) 0.65268(17) 0.0233(5) Uani 1 1 d . . . . .
H17A H 0.4883 0.1637 0.6059 0.028 Uiso 1 1 calc R U . . .
H17B H 0.5163 0.1769 0.7016 0.028 Uiso 1 1 calc R U . . .
C18N C 0.5725(2) 0.30540(13) 0.53268(14) 0.0187(5) Uani 1 1 d . . . . .
H18A H 0.5043 0.2925 0.4938 0.022 Uiso 1 1 calc R U . . .
H18B H 0.6005 0.3503 0.5143 0.022 Uiso 1 1 calc R U . . .
C19O C 0.8045(3) 0.02620(14) 0.66341(18) 0.0310(6) Uani 1 1 d . . . . .
H19A H 0.8592 0.0265 0.7149 0.037 Uiso 1 1 calc R U . . .
H19B H 0.7480 -0.0101 0.6677 0.037 Uiso 1 1 calc R U . . .
C20P C 0.8895(2) 0.13872(14) 0.56555(17) 0.0296(6) Uani 1 1 d . . . . .
H20A H 0.8337 0.1378 0.5146 0.035 Uiso 1 1 calc R U . . .
H20B H 0.9456 0.1749 0.5600 0.035 Uiso 1 1 calc R U . . .
C21Q C 0.7475(2) 0.10013(13) 0.65024(17) 0.0247(5) Uani 1 1 d . . . . .
H21A H 0.7150 0.1121 0.6978 0.030 Uiso 1 1 calc R U . . .
H21B H 0.6867 0.0983 0.6022 0.030 Uiso 1 1 calc R U . . .
C22R C 0.4189(2) 0.55993(14) 0.65951(17) 0.0288(6) Uani 1 1 d . . . . .
H22A H 0.4530 0.5657 0.7174 0.035 Uiso 1 1 calc R U . . .
H22B H 0.3825 0.6050 0.6400 0.035 Uiso 1 1 calc R U . . .
C23S C 0.3597(2) 0.13056(14) 0.66301(19) 0.0308(6) Uani 1 1 d . . . . .
H23A H 0.3861 0.0812 0.6693 0.037 Uiso 1 1 calc R U . . .
H23B H 0.3328 0.1440 0.7126 0.037 Uiso 1 1 calc R U . . .
C24T C 0.8635(3) 0.00667(15) 0.59301(19) 0.0372(7) Uani 1 1 d . . . . .
H24A H 0.9034 -0.0386 0.6054 0.045 Uiso 1 1 calc R U . . .
H24B H 0.8076 0.0003 0.5427 0.045 Uiso 1 1 calc R U . . .
C25U C 0.7639(2) 0.42987(14) 0.82799(17) 0.0272(6) Uani 1 1 d . . . . .
H25A H 0.8266 0.4078 0.8643 0.033 Uiso 1 1 calc R U . . .
H25B H 0.7665 0.4811 0.8363 0.033 Uiso 1 1 calc R U . . .
H25C H 0.7681 0.4193 0.7717 0.033 Uiso 1 1 calc R U . . .
C26V C 0.2633(2) 0.13601(15) 0.5889(2) 0.0350(7) Uani 1 1 d . . . . .
H26A H 0.2012 0.1057 0.5977 0.042 Uiso 1 1 calc R U . . .
H26B H 0.2884 0.1188 0.5400 0.042 Uiso 1 1 calc R U . . .
C27W C 0.2224(2) 0.21349(14) 0.57518(19) 0.0306(6) Uani 1 1 d . . . . .
H27A H 0.1907 0.2292 0.6219 0.037 Uiso 1 1 calc R U . . .
H27B H 0.1633 0.2159 0.5261 0.037 Uiso 1 1 calc R U . . .
C28X C 0.8783(2) 0.30938(13) 0.60634(16) 0.0229(5) Uani 1 1 d . . . . .
H28 H 0.9099 0.2860 0.5627 0.027 Uiso 1 1 calc R U . . .
C29Y C 1.0212(3) 0.43977(16) 0.6293(2) 0.0380(7) Uani 1 1 d . . . . .
H29A H 1.0814 0.4688 0.6151 0.046 Uiso 1 1 calc R U . . .
H29B H 0.9914 0.4648 0.6720 0.046 Uiso 1 1 calc R U . . .
C30Z C 0.9464(3) 0.06500(15) 0.5801(2) 0.0368(7) Uani 1 1 d . . . . .
H30A H 0.9795 0.0526 0.5329 0.044 Uiso 1 1 calc R U . . .
H30B H 1.0069 0.0675 0.6282 0.044 Uiso 1 1 calc R U . . .
C6 C 0.8641(10) 0.6642(6) 0.6371(8) 0.063(3) Uani 0.514(7) 1 d D . P A 1
H6A H 0.9433 0.6772 0.6524 0.075 Uiso 0.514(7) 1 calc R U P A 1
H6B H 0.8460 0.6573 0.5778 0.075 Uiso 0.514(7) 1 calc R U P A 1
Cl1 Cl 0.7791(7) 0.7345(3) 0.6659(4) 0.0528(11) Uani 0.514(7) 1 d D . P A 1
Cl2 Cl 0.8387(3) 0.58250(14) 0.6882(3) 0.0950(16) Uani 0.514(7) 1 d D . P A 1
C6B C 0.8826(12) 0.6610(7) 0.6715(13) 0.115(8) Uani 0.486(7) 1 d D . P A 2
H6B1 H 0.8992 0.6440 0.7281 0.138 Uiso 0.486(7) 1 calc R U P A 2
H6B2 H 0.9535 0.6723 0.6551 0.138 Uiso 0.486(7) 1 calc R U P A 2
Cl1B Cl 0.7997(9) 0.7375(5) 0.6648(5) 0.088(3) Uani 0.486(7) 1 d D . P A 2
Cl2B Cl 0.8128(3) 0.59440(18) 0.6078(5) 0.133(3) Uani 0.486(7) 1 d D . P A 2

loop_
_atom_site_aniso_label
_atom_site_aniso_U_11
_atom_site_aniso_U_22
_atom_site_aniso_U_33
_atom_site_aniso_U_23
_atom_site_aniso_U_13
_atom_site_aniso_U_12
I1 0.02609(9) 0.03481(10) 0.01721(8) 0.00196(7) 0.00607(6) 0.00964(7)
Ni2 0.01698(15) 0.01684(14) 0.01336(14) -0.00054(11) 0.00591(11) 0.00083(11)
P3 0.0172(3) 0.0143(3) 0.0158(3) 0.0004(2) 0.0063(2) 0.0006(2)
P4 0.0171(3) 0.0166(3) 0.0157(3) -0.0010(2) 0.0070(2) 0.0002(2)
C1A 0.0238(13) 0.0226(12) 0.0248(13) -0.0003(10) 0.0094(10) 0.0025(10)
C2B 0.0237(13) 0.0331(14) 0.0209(12) 0.0055(10) 0.0099(10) 0.0047(11)
C3C 0.0249(13) 0.0209(12) 0.0154(11) 0.0015(9) 0.0037(10) 0.0022(10)
C4D 0.0348(15) 0.0218(12) 0.0198(12) -0.0032(10) 0.0067(11) 0.0026(11)
C5E 0.0219(12) 0.0194(11) 0.0138(11) 0.0016(9) 0.0035(9) 0.0051(9)
C7 0.0243(13) 0.0204(12) 0.0168(11) 0.0010(9) 0.0043(10) 0.0003(10)
C8 0.0215(12) 0.0192(12) 0.0289(13) 0.0010(10) 0.0078(11) 0.0009(10)
C9 0.0199(12) 0.0163(11) 0.0171(11) 0.0017(9) 0.0058(9) 0.0015(9)
C10F 0.0215(12) 0.0239(12) 0.0251(12) -0.0009(10) 0.0028(10) -0.0016(10)
C10 0.0254(14) 0.0287(14) 0.0319(14) 0.0072(11) 0.0033(11) -0.0048(11)
C11G 0.0310(14) 0.0172(12) 0.0358(15) 0.0032(11) 0.0080(12) 0.0012(10)
C11 0.0370(16) 0.0317(15) 0.0415(17) 0.0087(13) 0.0070(14) -0.0114(13)
C12H 0.0279(14) 0.0257(13) 0.0301(14) -0.0028(11) 0.0089(11) 0.0086(11)
C12 0.0202(13) 0.0318(15) 0.0422(16) 0.0095(12) 0.0014(12) -0.0040(11)
C13I 0.0408(17) 0.0293(14) 0.0219(13) -0.0010(11) 0.0151(12) 0.0088(12)
C14J 0.0203(12) 0.0178(11) 0.0175(11) -0.0017(9) 0.0061(9) -0.0010(9)
C14 0.0215(14) 0.0380(17) 0.064(2) 0.0099(15) 0.0048(14) -0.0055(12)
C15K 0.0214(12) 0.0191(11) 0.0161(11) -0.0024(9) 0.0066(9) 0.0013(9)
C16L 0.0214(12) 0.0165(11) 0.0200(12) -0.0008(9) 0.0067(9) 0.0032(9)
C17M 0.0218(12) 0.0164(11) 0.0320(14) -0.0004(10) 0.0057(11) 0.0003(10)
C18N 0.0204(12) 0.0216(12) 0.0152(11) 0.0017(9) 0.0062(9) 0.0026(9)
C19O 0.0358(16) 0.0207(13) 0.0379(16) 0.0047(11) 0.0104(13) 0.0037(11)
C20P 0.0378(16) 0.0245(13) 0.0318(15) -0.0026(11) 0.0199(13) 0.0041(12)
C21Q 0.0272(14) 0.0192(12) 0.0301(14) 0.0020(10) 0.0112(11) 0.0015(10)
C22R 0.0344(15) 0.0195(13) 0.0323(15) -0.0022(11) 0.0060(12) 0.0071(11)
C23S 0.0292(14) 0.0191(13) 0.0444(17) 0.0050(12) 0.0081(13) -0.0027(11)
C24T 0.0493(19) 0.0225(14) 0.0421(17) -0.0045(12) 0.0142(15) 0.0082(13)
C25U 0.0268(14) 0.0268(13) 0.0291(14) -0.0034(11) 0.0081(11) -0.0053(11)
C26V 0.0250(14) 0.0272(14) 0.0518(18) -0.0047(13) 0.0053(13) -0.0082(11)
C27W 0.0197(13) 0.0314(14) 0.0396(16) 0.0004(12) 0.0031(12) -0.0023(11)
C28X 0.0235(13) 0.0220(12) 0.0261(13) -0.0014(10) 0.0120(10) -0.0021(10)
C29Y 0.0311(16) 0.0312(15) 0.0513(19) 0.0029(14) 0.0073(14) -0.0124(12)
C30Z 0.0427(18) 0.0294(15) 0.0452(18) -0.0053(13) 0.0254(15) 0.0109(13)
C6 0.017(5) 0.092(8) 0.073(7) 0.003(5) -0.007(5) 0.007(4)
Cl1 0.052(2) 0.061(2) 0.0434(19) 0.0089(17) 0.0059(16) 0.0165(16)
Cl2 0.092(2) 0.0657(15) 0.143(4) 0.0114(17) 0.061(2) 0.0240(14)
C6B 0.033(6) 0.087(9) 0.20(2) 0.009(11) -0.040(10) -0.003(5)
Cl1B 0.071(4) 0.101(4) 0.076(4) -0.022(3) -0.024(3) 0.003(2)
Cl2B 0.084(2) 0.0624(18) 0.237(8) -0.012(3) -0.011(3) 0.0118(15)

loop_
_atom_type_symbol
_atom_type_description
_atom_type_scat_dispersion_real
_atom_type_scat_dispersion_imag
_atom_type_scat_source
C C 0.0033 0.0016
;
International Tables for Crystallography
(Vol. C, Tables 4.2.6.8 and 6.1.1.4)
;
H H 0.0000 0.0000
;
International Tables for Crystallography
(Vol. C, Table 6.1.1.4)
;
I I -0.4742 1.8119
;
International Tables for Crystallography
(Vol. C, Tables 4.2.6.8 and 6.1.1.4)
;
Ni Ni 0.3393 1.1124
;
International Tables for Crystallography
(Vol. C, Tables 4.2.6.8 and 6.1.1.4)
;
P P 0.1023 0.0942
;
International Tables for Crystallography
(Vol. C, Tables 4.2.6.8 and 6.1.1.4)
;
Cl Cl 0.1484 0.1585
;
International Tables for Crystallography
(Vol. C, Tables 4.2.6.8 and 6.1.1.4)
;

loop_
_geom_angle_atom_site_label_1
_geom_angle_atom_site_label_2
_geom_angle_atom_site_label_3
_geom_angle
C5E Ni2 P3 88.52(7)
C5E Ni2 P4 172.39(7)
P3 Ni2 P4 88.44(2)
C5E Ni2 I1 90.48(7)
P3 Ni2 I1 167.13(2)
P4 Ni2 I1 94.03(2)
C14J P3 C18N 105.28(11)
C14J P3 C9 104.11(11)
C18N P3 C9 100.57(10)
C14J P3 Ni2 110.29(8)
C18N P3 Ni2 109.65(8)
C9 P3 Ni2 125.08(8)
C15K P4 C16L 104.58(11)
C15K P4 C28X 103.85(11)
C16L P4 C28X 103.94(11)
C15K P4 Ni2 108.29(8)
C16L P4 Ni2 119.97(8)
C28X P4 Ni2 114.66(8)
C12H C1A C9 109.3(2)
C12H C1A H1A 109.8
C9 C1A H1A 109.8
C12H C1A H1B 109.8
C9 C1A H1B 109.8
H1A C1A H1B 108.3
C13I C2B C3C 119.9(2)
C13I C2B H2 120.0
C3C C2B H2 120.0
C2B C3C C5E 122.2(2)
C2B C3C H3 118.9
C5E C3C H3 118.9
C13I C4D C7 121.3(2)
C13I C4D H4 119.3
C7 C4D H4 119.3
C3C C5E C7 117.4(2)
C3C C5E Ni2 124.45(18)
C7 C5E Ni2 118.13(18)
C4D C7 C5E 119.9(2)
C4D C7 C25U 118.7(2)
C5E C7 C25U 121.3(2)
C11G C8 C9 111.2(2)
C11G C8 H8A 109.4
C9 C8 H8A 109.4
C11G C8 H8B 109.4
C9 C8 H8B 109.4
H8A C8 H8B 108.0
C8 C9 C1A 109.50(19)
C8 C9 P3 111.85(16)
C1A C9 P3 116.74(16)
C8 C9 H9 106.0
C1A C9 H9 106.0
P3 C9 H9 106.0
C14J C10F C27W 110.9(2)
C14J C10F H10A 109.5
C27W C10F H10A 109.5
C14J C10F H10B 109.5
C27W C10F H10B 109.5
H10A C10F H10B 108.0
C28X C10 C11 111.2(2)
C28X C10 H10C 109.4
C11 C10 H10C 109.4
C28X C10 H10D 109.4
C11 C10 H10D 109.4
H10C C10 H10D 108.0
C22R C11G C8 111.6(2)
C22R C11G H11A 109.3
C8 C11G H11A 109.3
C22R C11G H11B 109.3
C8 C11G H11B 109.3
H11A C11G H11B 108.0
C29Y C11 C10 111.2(2)
C29Y C11 H11C 109.4
C10 C11 H11C 109.4
C29Y C11 H11D 109.4
C10 C11 H11D 109.4
H11C C11 H11D 108.0
C22R C12H C1A 111.1(2)
C22R C12H H12A 109.4
C1A C12H H12A 109.4
C22R C12H H12B 109.4
C1A C12H H12B 109.4
H12A C12H H12B 108.0
C28X C12 C14 111.9(2)
C28X C12 H12C 109.2
C14 C12 H12C 109.2
C28X C12 H12D 109.2
C14 C12 H12D 109.2
H12C C12 H12D 107.9
C2B C13I C4D 119.1(2)
C2B C13I H13 120.4
C4D C13I H13 120.4
C10F C14J C17M 110.8(2)
C10F C14J P3 115.27(16)
C17M C14J P3 110.69(16)
C10F C14J H14 106.5
C17M C14J H14 106.5
P3 C14J H14 106.5
C29Y C14 C12 111.7(2)
C29Y C14 H14A 109.3
C12 C14 H14A 109.3
C29Y C14 H14B 109.3
C12 C14 H14B 109.3
H14A C14 H14B 107.9
C18N C15K P4 110.28(16)
C18N C15K H15A 109.6
P4 C15K H15A 109.6
C18N C15K H15B 109.6
P4 C15K H15B 109.6
H15A C15K H15B 108.1
C21Q C16L C20P 110.2(2)
C21Q C16L P4 111.42(16)
C20P C16L P4 114.74(17)
C21Q C16L H16 106.7
C20P C16L H16 106.7
P4 C16L H16 106.7
C23S C17M C14J 110.9(2)
C23S C17M H17A 109.5
C14J C17M H17A 109.5
C23S C17M H17B 109.5
C14J C17M H17B 109.5
H17A C17M H17B 108.0
C15K C18N P3 112.18(16)
C15K C18N H18A 109.2
P3 C18N H18A 109.2
C15K C18N H18B 109.2
P3 C18N H18B 109.2
H18A C18N H18B 107.9
C24T C19O C21Q 111.7(2)
C24T C19O H19A 109.3
C21Q C19O H19A 109.3
C24T C19O H19B 109.3
C21Q C19O H19B 109.3
H19A C19O H19B 107.9
C30Z C20P C16L 110.7(2)
C30Z C20P H20A 109.5
C16L C20P H20A 109.5
C30Z C20P H20B 109.5
C16L C20P H20B 109.5
H20A C20P H20B 108.1
C19O C21Q C16L 111.3(2)
C19O C21Q H21A 109.4
C16L C21Q H21A 109.4
C19O C21Q H21B 109.4
C16L C21Q H21B 109.4
H21A C21Q H21B 108.0
C12H C22R C11G 111.1(2)
C12H C22R H22A 109.4
C11G C22R H22A 109.4
C12H C22R H22B 109.4
C11G C22R H22B 109.4
H22A C22R H22B 108.0
C26V C23S C17M 110.9(2)
C26V C23S H23A 109.5
C17M C23S H23A 109.5
C26V C23S H23B 109.5
C17M C23S H23B 109.5
H23A C23S H23B 108.1
C30Z C24T C19O 111.0(2)
C30Z C24T H24A 109.4
C19O C24T H24A 109.4
C30Z C24T H24B 109.4
C19O C24T H24B 109.4
H24A C24T H24B 108.0
C7 C25U H25A 109.5
C7 C25U H25B 109.5
H25A C25U H25B 109.5
C7 C25U H25C 109.5
H25A C25U H25C 109.5
H25B C25U H25C 109.5
C23S C26V C27W 110.9(2)
C23S C26V H26A 109.5
C27W C26V H26A 109.5
C23S C26V H26B 109.5
C27W C26V H26B 109.5
H26A C26V H26B 108.0
C26V C27W C10F 111.2(2)
C26V C27W H27A 109.4
C10F C27W H27A 109.4
C26V C27W H27B 109.4
C10F C27W H27B 109.4
H27A C27W H27B 108.0
C10 C28X C12 110.9(2)
C10 C28X P4 113.08(18)
C12 C28X P4 111.65(18)
C10 C28X H28 106.9
C12 C28X H28 106.9
P4 C28X H28 106.9
C14 C29Y C11 110.5(3)
C14 C29Y H29A 109.5
C11 C29Y H29A 109.5
C14 C29Y H29B 109.5
C11 C29Y H29B 109.5
H29A C29Y H29B 108.1
C24T C30Z C20P 111.9(2)
C24T C30Z H30A 109.2
C20P C30Z H30A 109.2
C24T C30Z H30B 109.2
C20P C30Z H30B 109.2
H30A C30Z H30B 107.9
Cl1 C6 Cl2 109.5(7)
Cl1 C6 H6A 109.8
Cl2 C6 H6A 109.8
Cl1 C6 H6B 109.8
Cl2 C6 H6B 109.8
H6A C6 H6B 108.2
Cl1B C6B Cl2B 109.9(8)
Cl1B C6B H6B1 109.7
Cl2B C6B H6B1 109.7
Cl1B C6B H6B2 109.7
Cl2B C6B H6B2 109.7
H6B1 C6B H6B2 108.2

loop_
_geom_bond_atom_site_label_1
_geom_bond_atom_site_label_2
_geom_bond_distance
I1 Ni2 2.5464(4)
Ni2 C5E 1.946(2)
Ni2 P3 2.1547(7)
Ni2 P4 2.2380(6)
P3 C14J 1.849(2)
P3 C18N 1.852(2)
P3 C9 1.855(2)
P4 C15K 1.837(2)
P4 C16L 1.847(2)
P4 C28X 1.856(3)
C1A C12H 1.532(3)
C1A C9 1.542(3)
C1A H1A 0.9700
C1A H1B 0.9700
C2B C13I 1.378(4)
C2B C3C 1.394(3)
C2B H2 0.9300
C3C C5E 1.396(3)
C3C H3 0.9300
C4D C13I 1.388(4)
C4D C7 1.402(3)
C4D H4 0.9300
C5E C7 1.407(3)
C7 C25U 1.512(4)
C8 C11G 1.528(3)
C8 C9 1.532(3)
C8 H8A 0.9700
C8 H8B 0.9700
C9 H9 0.9800
C10F C14J 1.528(3)
C10F C27W 1.533(4)
C10F H10A 0.9700
C10F H10B 0.9700
C10 C28X 1.525(4)
C10 C11 1.528(4)
C10 H10C 0.9700
C10 H10D 0.9700
C11G C22R 1.523(4)
C11G H11A 0.9700
C11G H11B 0.9700
C11 C29Y 1.513(4)
C11 H11C 0.9700
C11 H11D 0.9700
C12H C22R 1.515(4)
C12H H12A 0.9700
C12H H12B 0.9700
C12 C28X 1.528(4)
C12 C14 1.529(4)
C12 H12C 0.9700
C12 H12D 0.9700
C13I H13 0.9300
C14J C17M 1.537(3)
C14J H14 0.9800
C14 C29Y 1.510(4)
C14 H14A 0.9700
C14 H14B 0.9700
C15K C18N 1.531(3)
C15K H15A 0.9700
C15K H15B 0.9700
C16L C21Q 1.534(3)
C16L C20P 1.538(3)
C16L H16 0.9800
C17M C23S 1.525(3)
C17M H17A 0.9700
C17M H17B 0.9700
C18N H18A 0.9700
C18N H18B 0.9700
C19O C24T 1.521(4)
C19O C21Q 1.532(3)
C19O H19A 0.9700
C19O H19B 0.9700
C20P C30Z 1.529(4)
C20P H20A 0.9700
C20P H20B 0.9700
C21Q H21A 0.9700
C21Q H21B 0.9700
C22R H22A 0.9700
C22R H22B 0.9700
C23S C26V 1.519(4)
C23S H23A 0.9700
C23S H23B 0.9700
C24T C30Z 1.518(4)
C24T H24A 0.9700
C24T H24B 0.9700
C25U H25A 0.9600
C25U H25B 0.9600
C25U H25C 0.9600
C26V C27W 1.523(4)
C26V H26A 0.9700
C26V H26B 0.9700
C27W H27A 0.9700
C27W H27B 0.9700
C28X H28 0.9800
C29Y H29A 0.9700
C29Y H29B 0.9700
C30Z H30A 0.9700
C30Z H30B 0.9700
C6 Cl1 1.782(10)
C6 Cl2 1.791(12)
C6 H6A 0.9700
C6 H6B 0.9700
C6B Cl1B 1.727(12)
C6B Cl2B 1.732(12)
C6B H6B1 0.9700
C6B H6B2 0.9700

loop_
_geom_torsion_atom_site_label_1
_geom_torsion_atom_site_label_2
_geom_torsion_atom_site_label_3
_geom_torsion_atom_site_label_4
_geom_torsion
C13I C2B C3C C5E -1.5(4)
C2B C3C C5E C7 4.1(3)
C2B C3C C5E Ni2 -176.48(19)
C13I C4D C7 C5E 0.3(4)
C13I C4D C7 C25U -177.2(2)
C3C C5E C7 C4D -3.4(3)
Ni2 C5E C7 C4D 177.10(18)
C3C C5E C7 C25U 174.0(2)
Ni2 C5E C7 C25U -5.4(3)
C11G C8 C9 C1A -57.5(3)
C11G C8 C9 P3 171.49(18)
C12H C1A C9 C8 59.2(3)
C12H C1A C9 P3 -172.47(18)
C14J P3 C9 C8 170.78(17)
C18N P3 C9 C8 -80.35(18)
Ni2 P3 C9 C8 42.9(2)
C14J P3 C9 C1A 43.6(2)
C18N P3 C9 C1A 152.43(18)
Ni2 P3 C9 C1A -84.27(19)
C9 C8 C11G C22R 55.0(3)
C28X C10 C11 C29Y -56.8(3)
C9 C1A C12H C22R -59.3(3)
C3C C2B C13I C4D -1.7(4)
C7 C4D C13I C2B 2.3(4)
C27W C10F C14J C17M 55.3(3)
C27W C10F C14J P3 -178.02(17)
C18N P3 C14J C10F -49.9(2)
C9 P3 C14J C10F 55.5(2)
Ni2 P3 C14J C10F -168.08(15)
C18N P3 C14J C17M 76.85(18)
C9 P3 C14J C17M -177.80(17)
Ni2 P3 C14J C17M -41.35(18)
C28X C12 C14 C29Y 54.4(4)
C16L P4 C15K C18N 159.76(16)
C28X P4 C15K C18N -91.54(18)
Ni2 P4 C15K C18N 30.74(18)
C15K P4 C16L C21Q -66.76(19)
C28X P4 C16L C21Q -175.39(17)
Ni2 P4 C16L C21Q 54.87(19)
C15K P4 C16L C20P 59.3(2)
C28X P4 C16L C20P -49.3(2)
Ni2 P4 C16L C20P -179.05(16)
C10F C14J C17M C23S -56.0(3)
P3 C14J C17M C23S 174.80(18)
P4 C15K C18N P3 -36.7(2)
C14J P3 C18N C15K -91.40(18)
C9 P3 C18N C15K 160.66(17)
Ni2 P3 C18N C15K 27.24(19)
C21Q C16L C20P C30Z -56.2(3)
P4 C16L C20P C30Z 177.1(2)
C24T C19O C21Q C16L -55.4(3)
C20P C16L C21Q C19O 55.8(3)
P4 C16L C21Q C19O -175.63(18)
C1A C12H C22R C11G 56.7(3)
C8 C11G C22R C12H -54.2(3)
C14J C17M C23S C26V 56.8(3)
C21Q C19O C24T C30Z 54.7(3)
C17M C23S C26V C27W -57.0(3)
C23S C26V C27W C10F 56.5(3)
C14J C10F C27W C26V -55.7(3)
C11 C10 C28X C12 54.1(3)
C11 C10 C28X P4 -179.53(19)
C14 C12 C28X C10 -53.0(3)
C14 C12 C28X P4 179.9(2)
C15K P4 C28X C10 54.4(2)
C16L P4 C28X C10 163.54(18)
Ni2 P4 C28X C10 -63.6(2)
C15K P4 C28X C12 -179.67(18)
C16L P4 C28X C12 -70.5(2)
Ni2 P4 C28X C12 62.4(2)
C12 C14 C29Y C11 -56.1(4)
C10 C11 C29Y C14 57.4(4)
C19O C24T C30Z C20P -55.6(3)
C16L C20P C30Z C24T 56.6(3)
